data_7214383
loop_
_publ_author_name
'Sun, Yan-Qiong'
'Liu, Qi'
'Zhou, Liang-Liang'
'Chen, Yi-Ping'

_publ_section_title
;
 Ln--Cd heterometal organic--inorganic hybrid materials based on diverse
 Ln--Cd oxo-cluster chains: syntheses, structures and visible luminescence
;
_journal_issue 19
_journal_name_full CrystEngComm
_journal_page_first 3986
_journal_paper_doi 10.1039/c3ce42278j
_journal_volume 16
_journal_year 2014
_chemical_formula_moiety 'C14 H15 Cd2 Eu N4 O12, 1(O)'
_chemical_formula_sum 'C14 H15 Cd2 Eu N4 O13'
_chemical_formula_weight 824.06
_chemical_name_systematic
; 
 ? 
;
_space_group_IT_number 14
_symmetry_cell_setting monoclinic
_symmetry_space_group_name_Hall '-P 2yn'
_symmetry_space_group_name_H-M 'P 1 21/n 1'
_atom_sites_solution_hydrogens geom
_atom_sites_solution_primary direct
_atom_sites_solution_secondary difmap
_audit_creation_method SHELXL-97
_cell_angle_alpha 90.00
_cell_angle_beta 91.64(3)
_cell_angle_gamma 90.00
_cell_formula_units_Z 4
_cell_length_a 9.6399(19)
_cell_length_b 9.924(2)
_cell_length_c 22.078(4)
_cell_measurement_reflns_used 5079
_cell_measurement_temperature 293(2)
_cell_measurement_theta_max 54.97
_cell_measurement_theta_min 6.14
_cell_volume 2111.3(7)
_computing_cell_refinement 'CrystalClear (Rigaku Corp., 2000)'
_computing_data_collection 'CrystalClear (Rigaku Corp., 2000)'
_computing_data_reduction 'CrystalClear (Rigaku Corp., 2000)'
_computing_molecular_graphics 'Bruker SHELXTL'
_computing_publication_material 'Bruker SHELXTL'
_computing_structure_refinement 'SHELXL-97 (Sheldrick, 1997)'
_computing_structure_solution 'SHELXS-97 (Sheldrick, 1990)'
_diffrn_ambient_temperature 293(2)
_diffrn_detector_area_resol_mean 28.5714
_diffrn_measured_fraction_theta_full 0.988
_diffrn_measured_fraction_theta_max 0.988
_diffrn_measurement_device_type 'Saturn724 (2x2 bin mode)'
_diffrn_measurement_method dtprofit.ref
_diffrn_radiation_monochromator graphite
_diffrn_radiation_source 'fine-focus sealed tube'
_diffrn_radiation_type MoK\a
_diffrn_radiation_wavelength 0.71073
_diffrn_reflns_av_R_equivalents 0.0387
_diffrn_reflns_av_sigmaI/netI 0.0313
_diffrn_reflns_limit_h_max 12
_diffrn_reflns_limit_h_min -12
_diffrn_reflns_limit_k_max 12
_diffrn_reflns_limit_k_min -12
_diffrn_reflns_limit_l_max 25
_diffrn_reflns_limit_l_min -28
_diffrn_reflns_number 19870
_diffrn_reflns_theta_full 27.48
_diffrn_reflns_theta_max 27.48
_diffrn_reflns_theta_min 3.11
_exptl_absorpt_coefficient_mu 5.008
_exptl_absorpt_correction_type none
_exptl_crystal_colour yellow
_exptl_crystal_density_diffrn 2.593
_exptl_crystal_density_method 'not measured'
_exptl_crystal_description block
_exptl_crystal_F_000 1560
_exptl_crystal_size_max 0.2
_exptl_crystal_size_mid 0.2
_exptl_crystal_size_min 0.2
_refine_diff_density_max 1.055
_refine_diff_density_min -0.974
_refine_diff_density_rms 0.142
_refine_ls_extinction_method none
_refine_ls_goodness_of_fit_ref 0.997
_refine_ls_hydrogen_treatment mixed
_refine_ls_matrix_type full
_refine_ls_number_parameters 312
_refine_ls_number_reflns 4790
_refine_ls_number_restraints 0
_refine_ls_restrained_S_all 0.997
_refine_ls_R_factor_all 0.0366
_refine_ls_R_factor_gt 0.0298
_refine_ls_shift/su_max 0.072
_refine_ls_shift/su_mean 0.001
_refine_ls_structure_factor_coef Fsqd
_refine_ls_weighting_details 'calc w=1/[\s^2^(Fo^2^)+(0.0388P)^2^+4.8050P] where P=(Fo^2^+2Fc^2^)/3'
_refine_ls_weighting_scheme calc
_refine_ls_wR_factor_gt 0.0690
_refine_ls_wR_factor_ref 0.0720
_reflns_number_gt 4196
_reflns_number_total 4790
_reflns_threshold_expression >2sigma(I)
_cod_data_source_file c3ce42278j2.cif
_cod_data_source_block eu
_cod_original_sg_symbol_H-M P21/n
_cod_database_code 7214383

loop_
_symmetry_equiv_pos_as_xyz
'x, y, z'
'-x+1/2, y+1/2, -z+1/2'
'-x, -y, -z'
'x-1/2, -y-1/2, z-1/2'

loop_
_atom_site_label
_atom_site_type_symbol
_atom_site_fract_x
_atom_site_fract_y
_atom_site_fract_z
_atom_site_U_iso_or_equiv
_atom_site_adp_type
_atom_site_occupancy
_atom_site_symmetry_multiplicity
_atom_site_calc_flag
_atom_site_refinement_flags
Eu Eu 0.44070(2) 0.18911(2) 0.032927(9) 0.01954(7) Uani 1 1 d .
Cd1 Cd 0.30719(4) 0.53848(3) 0.094576(15) 0.02520(9) Uani 1 1 d .
Cd2 Cd -0.03814(3) 1.03894(3) 0.218804(15) 0.02445(9) Uani 1 1 d .
O1 O 0.1542(4) 1.1629(3) 0.18330(17) 0.0373(8) Uani 1 1 d .
O1W O 0.1322(4) 0.4029(4) 0.1269(2) 0.0481(10) Uani 1 1 d .
H1WA H 0.0881 0.3675 0.0958 0.072 Uiso 1 1 d R
H1WB H 0.1650 0.3377 0.1494 0.072 Uiso 1 1 d R
O2 O 0.3238(4) 1.1558(4) 0.11854(17) 0.0393(9) Uani 1 1 d .
O2W O 0.2331(4) 0.1099(4) -0.01868(18) 0.0451(10) Uani 1 1 d .
H2WA H 0.2464 0.0294 -0.0328 0.068 Uiso 1 1 d R
H2WB H 0.1645 0.1070 0.0060 0.068 Uiso 1 1 d R
O3 O 0.4457(3) 0.9446(3) 0.04991(14) 0.0236(7) Uani 1 1 d .
O3W O -0.0027(5) 0.7648(5) -0.0316(2) 0.0629(13) Uani 1 1 d .
O4 O 0.4288(3) 0.7250(3) 0.05368(15) 0.0278(7) Uani 1 1 d .
O5 O -0.1542(4) 1.0628(4) 0.11709(16) 0.0373(8) Uani 1 1 d .
O6 O -0.3430(4) 1.1482(4) 0.07468(16) 0.0368(8) Uani 1 1 d .
O7 O -0.4971(4) 1.3835(3) 0.09594(14) 0.0300(7) Uani 1 1 d .
O8 O -0.5292(4) 1.5035(3) 0.17710(15) 0.0313(7) Uani 1 1 d .
O9 O 0.1739(4) 0.5592(4) 0.00313(19) 0.0448(10) Uani 1 1 d .
O10 O 0.3084(4) 0.3836(4) 0.00624(17) 0.0373(8) Uani 1 1 d .
N1 N 0.2272(4) 0.7276(4) 0.13711(17) 0.0255(8) Uani 1 1 d .
N2 N 0.1182(4) 0.8938(4) 0.18334(18) 0.0279(8) Uani 1 1 d .
N3 N -0.1670(4) 1.2251(4) 0.21670(17) 0.0260(8) Uani 1 1 d .
N4 N -0.3073(4) 1.3962(4) 0.23833(17) 0.0252(8) Uani 1 1 d .
C1 C 0.1304(5) 0.7591(5) 0.1767(2) 0.0275(10) Uani 1 1 d .
C2 C 0.2812(5) 0.8473(4) 0.11749(19) 0.0217(9) Uani 1 1 d .
C3 C 0.2158(5) 0.9506(4) 0.1472(2) 0.0247(9) Uani 1 1 d .
C4 C 0.0513(6) 0.6598(5) 0.2124(3) 0.0410(13) Uani 1 1 d .
H4A H 0.0512 0.6875 0.2541 0.062 Uiso 1 1 calc R
H4B H 0.0941 0.5728 0.2095 0.062 Uiso 1 1 calc R
H4C H -0.0425 0.6550 0.1967 0.062 Uiso 1 1 calc R
C5 C 0.3895(4) 0.8400(4) 0.07207(18) 0.0191(8) Uani 1 1 d .
C6 C 0.2311(5) 1.0985(5) 0.1493(2) 0.0286(10) Uani 1 1 d .
C7 C -0.1975(5) 1.3215(5) 0.2566(2) 0.0268(10) Uani 1 1 d .
C8 C -0.3485(5) 1.3462(4) 0.18233(19) 0.0225(9) Uani 1 1 d .
C9 C -0.2622(5) 1.2392(4) 0.1695(2) 0.0235(9) Uani 1 1 d .
C10 C -0.1167(6) 1.3429(6) 0.3142(3) 0.0470(15) Uani 1 1 d .
H10A H -0.0665 1.4263 0.3121 0.071 Uiso 1 1 calc R
H10B H -0.0525 1.2699 0.3204 0.071 Uiso 1 1 calc R
H10C H -0.1789 1.3464 0.3474 0.071 Uiso 1 1 calc R
C11 C -0.4631(5) 1.4119(4) 0.1504(2) 0.0228(9) Uani 1 1 d .
C12 C -0.2533(5) 1.1454(5) 0.1177(2) 0.0260(9) Uani 1 1 d .
C13 C 0.2202(5) 0.4570(5) -0.0216(2) 0.0306(10) Uani 1 1 d .
C14 C 0.1709(7) 0.4200(7) -0.0847(3) 0.0504(15) Uani 1 1 d .
H14A H 0.0916 0.3618 -0.0826 0.076 Uiso 1 1 calc R
H14B H 0.2439 0.3743 -0.1051 0.076 Uiso 1 1 calc R
H14C H 0.1457 0.5002 -0.1066 0.076 Uiso 1 1 calc R

loop_
_atom_site_aniso_label
_atom_site_aniso_U_11
_atom_site_aniso_U_22
_atom_site_aniso_U_33
_atom_site_aniso_U_23
_atom_site_aniso_U_13
_atom_site_aniso_U_12
Eu 0.02038(11) 0.01720(11) 0.02119(12) -0.00116(8) 0.00357(8) 0.00208(8)
Cd1 0.02581(18) 0.01797(16) 0.03183(18) -0.00139(12) 0.00070(13) 0.00528(12)
Cd2 0.02332(17) 0.02117(17) 0.02925(18) 0.00476(12) 0.00764(13) 0.00481(12)
O1 0.040(2) 0.0245(18) 0.048(2) -0.0027(15) 0.0227(17) -0.0004(15)
O1W 0.051(3) 0.031(2) 0.063(3) 0.0057(18) 0.014(2) 0.0010(18)
O2 0.044(2) 0.0293(19) 0.046(2) -0.0019(16) 0.0244(17) -0.0072(16)
O2W 0.036(2) 0.041(2) 0.057(2) -0.0215(19) -0.0018(18) 0.0056(17)
O3 0.0321(18) 0.0148(14) 0.0243(15) -0.0012(12) 0.0082(13) 0.0004(12)
O3W 0.044(3) 0.067(3) 0.079(3) 0.021(3) 0.014(2) 0.015(2)
O4 0.0321(18) 0.0201(15) 0.0320(17) 0.0025(13) 0.0130(14) 0.0047(13)
O5 0.039(2) 0.036(2) 0.0370(19) -0.0055(15) -0.0020(16) 0.0169(16)
O6 0.0316(19) 0.045(2) 0.0334(18) -0.0099(16) -0.0104(15) 0.0098(16)
O7 0.0376(19) 0.0246(17) 0.0275(16) -0.0038(13) -0.0050(14) 0.0031(14)
O8 0.0321(19) 0.0314(18) 0.0303(17) -0.0060(14) -0.0014(14) 0.0140(15)
O9 0.047(2) 0.035(2) 0.053(2) -0.0041(18) -0.0060(19) 0.0148(18)
O10 0.033(2) 0.0327(19) 0.046(2) 0.0054(16) -0.0029(16) 0.0088(15)
N1 0.029(2) 0.0184(18) 0.029(2) -0.0004(15) 0.0094(16) 0.0026(15)
N2 0.030(2) 0.0205(19) 0.034(2) 0.0011(16) 0.0145(16) 0.0035(16)
N3 0.025(2) 0.0238(19) 0.029(2) -0.0035(16) -0.0018(16) 0.0049(15)
N4 0.0223(19) 0.0238(19) 0.029(2) -0.0071(15) -0.0014(15) 0.0035(15)
C1 0.027(2) 0.024(2) 0.032(2) 0.0009(19) 0.0080(19) 0.0051(18)
C2 0.023(2) 0.018(2) 0.025(2) -0.0008(17) 0.0066(17) 0.0056(16)
C3 0.025(2) 0.021(2) 0.028(2) 0.0015(17) 0.0067(18) -0.0008(17)
C4 0.042(3) 0.031(3) 0.052(3) 0.003(2) 0.019(3) 0.001(2)
C5 0.019(2) 0.018(2) 0.021(2) 0.0007(15) 0.0046(16) 0.0025(16)
C6 0.030(2) 0.026(2) 0.031(2) -0.0036(19) 0.0072(19) 0.0039(19)
C7 0.023(2) 0.028(2) 0.029(2) -0.0090(19) -0.0012(18) 0.0028(18)
C8 0.026(2) 0.020(2) 0.022(2) 0.0005(17) 0.0044(17) 0.0007(17)
C9 0.022(2) 0.019(2) 0.029(2) -0.0008(17) 0.0018(17) 0.0003(17)
C10 0.046(3) 0.050(3) 0.044(3) -0.017(3) -0.013(3) 0.014(3)
C11 0.021(2) 0.020(2) 0.027(2) -0.0002(17) 0.0009(17) -0.0013(17)
C12 0.023(2) 0.023(2) 0.032(2) -0.0021(19) 0.0035(18) 0.0041(18)
C13 0.027(3) 0.030(3) 0.035(3) 0.004(2) -0.001(2) -0.001(2)
C14 0.063(4) 0.048(4) 0.039(3) -0.001(3) -0.008(3) -0.001(3)

loop_
_atom_type_symbol
_atom_type_description
_atom_type_scat_dispersion_real
_atom_type_scat_dispersion_imag
_atom_type_scat_source
C C 0.0033 0.0016 'International Tables Vol C Tables 4.2.6.8 and 6.1.1.4'
N N 0.0061 0.0033 'International Tables Vol C Tables 4.2.6.8 and 6.1.1.4'
O O 0.0106 0.0060 'International Tables Vol C Tables 4.2.6.8 and 6.1.1.4'
Cd Cd -0.8075 1.2024 'International Tables Vol C Tables 4.2.6.8 and 6.1.1.4'
Eu Eu -0.1578 3.6682 'International Tables Vol C Tables 4.2.6.8 and 6.1.1.4'
H H 0.0000 0.0000 'International Tables Vol C Tables 4.2.6.8 and 6.1.1.4'

loop_
_geom_angle_atom_site_label_1
_geom_angle_atom_site_label_2
_geom_angle_atom_site_label_3
_geom_angle
_geom_angle_site_symmetry_1
_geom_angle_site_symmetry_3
O2 Eu O6 96.19(15) 1_545 1_645
O2 Eu O10 92.83(14) 1_545 .
O6 Eu O10 135.96(13) 1_645 .
O2 Eu O2W 85.42(15) 1_545 .
O6 Eu O2W 150.15(13) 1_645 .
O10 Eu O2W 73.43(13) . .
O2 Eu O7 76.04(12) 1_545 1_645
O6 Eu O7 72.86(12) 1_645 1_645
O10 Eu O7 67.75(12) . 1_645
O2W Eu O7 135.63(12) . 1_645
O2 Eu O3 74.64(12) 1_545 1_545
O6 Eu O3 75.51(12) 1_645 1_545
O10 Eu O3 147.98(12) . 1_545
O2W Eu O3 76.23(12) . 1_545
O7 Eu O3 133.63(10) 1_645 1_545
O2 Eu O4 168.01(12) 1_545 3_665
O6 Eu O4 83.97(13) 1_645 3_665
O10 Eu O4 79.02(12) . 3_665
O2W Eu O4 100.44(13) . 3_665
O7 Eu O4 92.63(11) 1_645 3_665
O3 Eu O4 116.81(10) 1_545 3_665
O2 Eu O3 139.98(11) 1_545 3_665
O6 Eu O3 77.90(11) 1_645 3_665
O10 Eu O3 119.08(12) . 3_665
O2W Eu O3 81.84(12) . 3_665
O7 Eu O3 136.08(11) 1_645 3_665
O3 Eu O3 65.52(12) 1_545 3_665
O4 Eu O3 51.82(10) 3_665 3_665
O2 Eu C5 165.18(13) 1_545 3_665
O6 Eu C5 77.01(12) 1_645 3_665
O10 Eu C5 101.22(12) . 3_665
O2W Eu C5 94.01(13) . 3_665
O7 Eu C5 113.59(12) 1_645 3_665
O3 Eu C5 90.83(11) 1_545 3_665
O4 Eu C5 26.00(11) 3_665 3_665
O3 Eu C5 26.13(11) 3_665 3_665
O2 Eu Cd1 70.38(9) 1_545 .
O6 Eu Cd1 108.57(9) 1_645 .
O10 Eu Cd1 36.49(9) . .
O2W Eu Cd1 100.07(9) . .
O7 Eu Cd1 35.76(8) 1_645 .
O3 Eu Cd1 145.01(7) 1_545 .
O4 Eu Cd1 98.15(7) 3_665 .
O3 Eu Cd1 149.26(7) 3_665 .
C5 Eu Cd1 124.15(8) 3_665 .
O2 Eu Eu 107.90(9) 1_545 3_655
O6 Eu Eu 74.15(9) 1_645 3_655
O10 Eu Eu 142.16(9) . 3_655
O2W Eu Eu 77.00(9) . 3_655
O7 Eu Eu 147.01(8) 1_645 3_655
O3 Eu Eu 33.34(7) 1_545 3_655
O4 Eu Eu 83.73(7) 3_665 3_655
O3 Eu Eu 32.19(7) 3_665 3_655
C5 Eu Eu 57.75(8) 3_665 3_655
Cd1 Eu Eu 176.800(10) . 3_655
N1 Cd1 O1W 95.51(14) . .
N1 Cd1 O9 95.70(13) . .
O1W Cd1 O9 85.98(16) . .
N1 Cd1 O4 71.81(12) . .
O1W Cd1 O4 161.86(13) . .
O9 Cd1 O4 82.55(13) . .
N1 Cd1 O8 91.70(13) . 1_645
O1W Cd1 O8 98.78(15) . 1_645
O9 Cd1 O8 170.79(13) . 1_645
O4 Cd1 O8 94.61(12) . 1_645
N1 Cd1 O7 142.99(13) . 1_645
O1W Cd1 O7 101.72(13) . 1_645
O9 Cd1 O7 117.80(12) . 1_645
O4 Cd1 O7 96.06(11) . 1_645
O8 Cd1 O7 53.63(11) 1_645 1_645
N1 Cd1 O10 148.78(13) . .
O1W Cd1 O10 84.30(14) . .
O9 Cd1 O10 53.10(12) . .
O4 Cd1 O10 99.77(12) . .
O8 Cd1 O10 119.26(11) 1_645 .
O7 Cd1 O10 66.27(11) 1_645 .
N1 Cd1 Eu 175.02(10) . .
O1W Cd1 Eu 80.89(10) . .
O9 Cd1 Eu 87.52(9) . .
O4 Cd1 Eu 112.47(8) . .
O8 Cd1 Eu 85.48(8) 1_645 .
O7 Cd1 Eu 35.93(8) 1_645 .
O10 Cd1 Eu 34.71(8) . .
N3 Cd2 N2 154.98(14) . .
N3 Cd2 N4 98.83(14) . 2_445
N2 Cd2 N4 101.52(14) . 2_445
N3 Cd2 O1 90.20(14) . .
N2 Cd2 O1 71.26(13) . .
N4 Cd2 O1 169.51(13) 2_445 .
N3 Cd2 O8 106.12(13) . 2_445
N2 Cd2 O8 94.26(14) . 2_445
N4 Cd2 O8 70.92(12) 2_445 2_445
O1 Cd2 O8 101.52(13) . 2_445
N3 Cd2 O5 70.51(12) . .
N2 Cd2 O5 92.02(13) . .
N4 Cd2 O5 98.71(14) 2_445 .
O1 Cd2 O5 89.30(14) . .
O8 Cd2 O5 168.78(13) 2_445 .
C6 O1 Cd2 114.6(3) . .
C6 O2 Eu 152.8(3) . 1_565
C5 O3 Eu 148.9(3) . 1_565
C5 O3 Eu 92.8(2) . 3_665
Eu O3 Eu 114.48(12) 1_565 3_665
C5 O4 Cd1 114.9(3) . .
C5 O4 Eu 95.7(2) . 3_665
Cd1 O4 Eu 145.95(15) . 3_665
C12 O5 Cd2 112.0(3) . .
C12 O6 Eu 154.1(3) . 1_465
C11 O7 Cd1 92.9(3) . 1_465
C11 O7 Eu 140.1(3) . 1_465
Cd1 O7 Eu 108.31(13) 1_465 1_465
C11 O8 Cd2 115.2(3) . 2_455
C11 O8 Cd1 94.5(3) . 1_465
Cd2 O8 Cd1 149.41(15) 2_455 1_465
C13 O9 Cd1 96.4(3) . .
C13 O10 Eu 159.3(3) . .
C13 O10 Cd1 90.4(3) . .
Eu O10 Cd1 108.80(14) . .
C1 N1 C2 106.5(4) . .
C1 N1 Cd1 136.5(3) . .
C2 N1 Cd1 117.0(3) . .
C1 N2 C3 106.3(4) . .
C1 N2 Cd2 137.3(3) . .
C3 N2 Cd2 114.7(3) . .
C7 N3 C9 105.8(4) . .
C7 N3 Cd2 135.4(3) . .
C9 N3 Cd2 117.3(3) . .
C7 N4 C8 105.9(4) . .
C7 N4 Cd2 137.4(3) . 2_455
C8 N4 Cd2 114.9(3) . 2_455
N1 C1 N2 111.6(4) . .
N1 C1 C4 124.9(4) . .
N2 C1 C4 123.5(4) . .
N1 C2 C3 108.1(4) . .
N1 C2 C5 117.2(4) . .
C3 C2 C5 134.7(4) . .
C2 C3 N2 107.6(4) . .
C2 C3 C6 135.1(4) . .
N2 C3 C6 117.4(4) . .
O4 C5 O3 118.3(4) . .
O4 C5 C2 119.0(4) . .
O3 C5 C2 122.7(4) . .
O4 C5 Eu 58.3(2) . 3_665
O3 C5 Eu 61.1(2) . 3_665
C2 C5 Eu 169.0(3) . 3_665
O1 C6 O2 122.1(5) . .
O1 C6 C3 117.9(4) . .
O2 C6 C3 119.9(4) . .
N3 C7 N4 112.4(4) . .
N3 C7 C10 123.1(4) . .
N4 C7 C10 124.5(4) . .
N4 C8 C9 107.5(4) . .
N4 C8 C11 118.0(4) . .
C9 C8 C11 134.4(4) . .
N3 C9 C8 108.3(4) . .
N3 C9 C12 118.1(4) . .
C8 C9 C12 133.6(4) . .
O8 C11 O7 118.8(4) . .
O8 C11 C8 118.9(4) . .
O7 C11 C8 122.3(4) . .
O5 C12 O6 120.6(4) . .
O5 C12 C9 118.6(4) . .
O6 C12 C9 120.9(4) . .
O9 C13 O10 120.1(5) . .
O9 C13 C14 120.0(5) . .
O10 C13 C14 119.9(5) . .

loop_
_geom_bond_atom_site_label_1
_geom_bond_atom_site_label_2
_geom_bond_distance
_geom_bond_site_symmetry_2
Eu O2 2.253(3) 1_545
Eu O6 2.292(3) 1_645
Eu O10 2.378(3) .
Eu O2W 2.406(4) .
Eu O7 2.444(3) 1_645
Eu O3 2.456(3) 1_545
Eu O4 2.470(3) 3_665
Eu O3 2.534(3) 3_665
Eu C5 2.890(4) 3_665
Eu Cd1 3.9536(8) .
Eu Eu 4.1959(8) 3_655
Cd1 N1 2.245(4) .
Cd1 O1W 2.288(4) .
Cd1 O9 2.371(4) .
Cd1 O4 2.382(3) .
Cd1 O8 2.400(3) 1_645
Cd1 O7 2.434(3) 1_645
Cd1 O10 2.484(4) .
Cd2 N3 2.226(4) .
Cd2 N2 2.242(4) .
Cd2 N4 2.281(4) 2_445
Cd2 O1 2.377(4) .
Cd2 O8 2.396(3) 2_445
Cd2 O5 2.491(4) .
O1 C6 1.246(6) .
O2 C6 1.272(6) .
O2 Eu 2.253(3) 1_565
O3 C5 1.275(5) .
O3 Eu 2.456(3) 1_565
O3 Eu 2.534(3) 3_665
O4 C5 1.273(5) .
O4 Eu 2.470(3) 3_665
O5 C12 1.259(6) .
O6 C12 1.266(6) .
O6 Eu 2.292(3) 1_465
O7 C11 1.268(5) .
O7 Cd1 2.434(3) 1_465
O7 Eu 2.444(3) 1_465
O8 C11 1.266(5) .
O8 Cd2 2.396(3) 2_455
O8 Cd1 2.400(3) 1_465
O9 C13 1.241(6) .
O10 C13 1.266(6) .
N1 C1 1.334(6) .
N1 C2 1.372(6) .
N2 C1 1.351(6) .
N2 C3 1.372(6) .
N3 C7 1.339(6) .
N3 C9 1.376(6) .
N4 C7 1.345(6) .
N4 C8 1.380(6) .
N4 Cd2 2.281(4) 2_455
C1 C4 1.486(7) .
C2 C3 1.380(6) .
C2 C5 1.470(6) .
C3 C6 1.476(6) .
C5 Eu 2.890(4) 3_665
C7 C10 1.487(7) .
C8 C9 1.384(6) .
C8 C11 1.449(6) .
C9 C12 1.478(6) .
C13 C14 1.504(7) .
